data_2236714
loop_
_publ_author_name
'Ayd\?in, \"Om\"ur'
'\,Caylak Deliba\,s, Nagihan'
'Necefo\(glu, Hacali'
'H\"okelek, Tuncer'

_publ_section_title
;
 Diaquabis(2-iodobenzoato-\k<i>O</i>)bis(nicotinamide-\k<i>N</i>^1^)copper(II)
;
_journal_coeditor_code XU5599
_journal_issue 9
_journal_name_full 'Acta Crystallographica Section E'
_journal_page_first m1162
_journal_page_last m1163
_journal_paper_doi 10.1107/S1600536812034587
_journal_volume 68
_journal_year 2012
_chemical_formula_iupac '[Cu (C7 H4 I O2)2 (C6 H6 N2 O)2 (H2 O)2]'
_chemical_formula_moiety 'C26 H24 Cu I2 N4 O8'
_chemical_formula_sum 'C26 H24 Cu I2 N4 O8'
_chemical_formula_weight 837.85
_chemical_name_systematic
;
Diaquabis(2-iodobenzoato-\k<i>O</i>)bis(nicotinamide-\k<i>N</i>^1^)copper(II)
;
_space_group_IT_number 14
_symmetry_cell_setting monoclinic
_symmetry_space_group_name_Hall '-P 2yn'
_symmetry_space_group_name_H-M 'P 1 21/n 1'
_atom_sites_solution_hydrogens geom
_atom_sites_solution_primary direct
_atom_sites_solution_secondary difmap
_audit_creation_method SHELXL-97
_cell_angle_alpha 90.00
_cell_angle_beta 103.573(3)
_cell_angle_gamma 90.00
_cell_formula_units_Z 2
_cell_length_a 8.1617(2)
_cell_length_b 18.3365(4)
_cell_length_c 9.7047(3)
_cell_measurement_reflns_used 7325
_cell_measurement_temperature 100(2)
_cell_measurement_theta_max 28.25
_cell_measurement_theta_min 2.75
_cell_volume 1411.81(7)
_computing_cell_refinement 'SAINT (Bruker, 2007)'
_computing_data_collection 'APEX2 (Bruker, 2007)'
_computing_data_reduction 'SAINT (Bruker, 2007)'
_computing_molecular_graphics 'ORTEP-3 for Windows (Farrugia, 1997)'
_computing_publication_material 'WinGX (Farrugia, 1999) and PLATON (Spek, 2009)'
_computing_structure_refinement 'SHELXL97 (Sheldrick, 2008)'
_computing_structure_solution 'SHELXS97 (Sheldrick, 2008)'
_diffrn_ambient_temperature 100(2)
_diffrn_measured_fraction_theta_full 0.998
_diffrn_measured_fraction_theta_max 0.998
_diffrn_measurement_device_type 'Bruker Kappa APEXII CCD area-detector'
_diffrn_measurement_method '\f and \w scans'
_diffrn_radiation_monochromator graphite
_diffrn_radiation_source 'fine-focus sealed tube'
_diffrn_radiation_type MoK\a
_diffrn_radiation_wavelength 0.71073
_diffrn_reflns_av_R_equivalents 0.0179
_diffrn_reflns_av_sigmaI/netI 0.0164
_diffrn_reflns_limit_h_max 10
_diffrn_reflns_limit_h_min -10
_diffrn_reflns_limit_k_max 24
_diffrn_reflns_limit_k_min -24
_diffrn_reflns_limit_l_max 12
_diffrn_reflns_limit_l_min -10
_diffrn_reflns_number 13216
_diffrn_reflns_theta_full 28.42
_diffrn_reflns_theta_max 28.42
_diffrn_reflns_theta_min 2.22
_exptl_absorpt_coefficient_mu 3.016
_exptl_absorpt_correction_T_max 0.6613
_exptl_absorpt_correction_T_min 0.5276
_exptl_absorpt_correction_type multi-scan
_exptl_absorpt_process_details '(SADABS; Bruker, 2005)'
_exptl_crystal_colour blue
_exptl_crystal_density_diffrn 1.971
_exptl_crystal_density_method 'not measured'
_exptl_crystal_description block
_exptl_crystal_F_000 814
_exptl_crystal_size_max 0.39
_exptl_crystal_size_mid 0.36
_exptl_crystal_size_min 0.24
_refine_diff_density_max 0.970
_refine_diff_density_min -0.502
_refine_ls_extinction_method none
_refine_ls_goodness_of_fit_ref 1.127
_refine_ls_hydrogen_treatment mixed
_refine_ls_matrix_type full
_refine_ls_number_parameters 203
_refine_ls_number_reflns 3531
_refine_ls_number_restraints 0
_refine_ls_restrained_S_all 1.127
_refine_ls_R_factor_all 0.0230
_refine_ls_R_factor_gt 0.0212
_refine_ls_shift/su_max 0.001
_refine_ls_shift/su_mean 0.000
_refine_ls_structure_factor_coef Fsqd
_refine_ls_weighting_details 'calc w=1/[\s^2^(Fo^2^)+(0.0285P)^2^+1.4370P] where P=(Fo^2^+2Fc^2^)/3'
_refine_ls_weighting_scheme calc
_refine_ls_wR_factor_gt 0.0574
_refine_ls_wR_factor_ref 0.0582
_reflns_number_gt 3337
_reflns_number_total 3531
_reflns_threshold_expression I>2\s(I)
_cod_data_source_file xu5599.cif
_cod_data_source_block I
_cod_original_sg_symbol_H-M 'P 21/n'
_cod_database_code 2236714
_cod_database_fobs_code 2236714

loop_
_symmetry_equiv_pos_as_xyz
'x, y, z'
'-x+1/2, y+1/2, -z+1/2'
'-x, -y, -z'
'x-1/2, -y-1/2, z-1/2'

loop_
_atom_site_type_symbol
_atom_site_label
_atom_site_fract_x
_atom_site_fract_y
_atom_site_fract_z
_atom_site_U_iso_or_equiv
_atom_site_adp_type
_atom_site_calc_flag
_atom_site_refinement_flags
_atom_site_occupancy
_atom_site_symmetry_multiplicity
Cu Cu1 0.0000 0.5000 0.0000 0.01102(8) Uani d S 1 2
I I1 0.120179(18) 0.213804(8) 0.323774(16) 0.02225(6) Uani d . 1 1
O O1 -0.10863(18) 0.40869(8) 0.04600(14) 0.0137(3) Uani d . 1 1
O O2 0.10292(18) 0.37645(8) 0.22737(15) 0.0163(3) Uani d . 1 1
O O3 0.4441(2) 0.48850(9) -0.32723(15) 0.0195(3) Uani d . 1 1
O O4 -0.2967(2) 0.54420(9) -0.08965(16) 0.0174(3) Uani d . 1 1
H H41 -0.252(5) 0.571(2) -0.145(4) 0.045(10) Uiso d . 1 1
H H42 -0.369(5) 0.521(2) -0.140(4) 0.056(12) Uiso d . 1 1
N N1 0.0134(2) 0.45775(9) -0.18686(17) 0.0116(3) Uani d . 1 1
N N2 0.3517(2) 0.42184(11) -0.52508(19) 0.0191(4) Uani d . 1 1
H H21 0.434(4) 0.4370(16) -0.555(3) 0.024(7) Uiso d . 1 1
H H22 0.276(4) 0.3983(16) -0.578(3) 0.026(8) Uiso d . 1 1
C C1 -0.0459(2) 0.37253(10) 0.1582(2) 0.0116(3) Uani d . 1 1
C C2 -0.1668(2) 0.32473(11) 0.2144(2) 0.0117(3) Uani d . 1 1
C C3 -0.1182(2) 0.26188(11) 0.2949(2) 0.0120(3) Uani d . 1 1
C C4 -0.2309(3) 0.22441(11) 0.3571(2) 0.0162(4) Uani d . 1 1
H H4 -0.1958 0.1831 0.4116 0.019 Uiso calc R 1 1
C C5 -0.3955(3) 0.24892(12) 0.3375(2) 0.0180(4) Uani d . 1 1
H H5 -0.4703 0.2247 0.3807 0.022 Uiso calc R 1 1
C C6 -0.4487(3) 0.30965(12) 0.2535(2) 0.0177(4) Uani d . 1 1
H H6 -0.5599 0.3254 0.2382 0.021 Uiso calc R 1 1
C C7 -0.3354(3) 0.34687(11) 0.1925(2) 0.0147(4) Uani d . 1 1
H H7 -0.3722 0.3873 0.1359 0.018 Uiso calc R 1 1
C C8 0.1566(2) 0.46254(10) -0.2307(2) 0.0119(4) Uani d . 1 1
H H8 0.2495 0.4847 -0.1717 0.014 Uiso calc R 1 1
C C9 0.1720(2) 0.43569(10) -0.36104(19) 0.0113(3) Uani d . 1 1
C C10 0.0335(3) 0.40108(11) -0.4471(2) 0.0153(4) Uani d . 1 1
H H10 0.0408 0.3815 -0.5338 0.018 Uiso calc R 1 1
C C11 -0.1159(3) 0.39604(12) -0.4024(2) 0.0164(4) Uani d . 1 1
H H11 -0.2101 0.3733 -0.4585 0.020 Uiso calc R 1 1
C C12 -0.1209(3) 0.42577(11) -0.2720(2) 0.0142(4) Uani d . 1 1
H H12 -0.2212 0.4235 -0.2424 0.017 Uiso calc R 1 1
C C13 0.3339(3) 0.45019(11) -0.4031(2) 0.0140(4) Uani d . 1 1

loop_
_atom_site_aniso_label
_atom_site_aniso_U_11
_atom_site_aniso_U_22
_atom_site_aniso_U_33
_atom_site_aniso_U_12
_atom_site_aniso_U_13
_atom_site_aniso_U_23
Cu1 0.01365(16) 0.01161(15) 0.00929(15) -0.00216(12) 0.00570(12) -0.00079(11)
I1 0.01407(8) 0.01936(8) 0.03321(10) 0.00596(5) 0.00532(6) 0.00443(5)
O1 0.0148(7) 0.0151(7) 0.0114(6) -0.0026(5) 0.0036(5) 0.0004(5)
O2 0.0112(7) 0.0219(7) 0.0152(7) -0.0038(6) 0.0019(5) 0.0012(5)
O3 0.0158(7) 0.0289(8) 0.0142(7) -0.0075(6) 0.0046(6) -0.0058(6)
O4 0.0148(7) 0.0222(8) 0.0150(7) -0.0012(6) 0.0028(6) 0.0021(6)
N1 0.0112(8) 0.0128(7) 0.0115(7) -0.0007(6) 0.0044(6) 0.0003(6)
N2 0.0149(9) 0.0301(10) 0.0146(8) -0.0072(8) 0.0082(7) -0.0074(7)
C1 0.0119(9) 0.0124(8) 0.0112(8) -0.0013(7) 0.0042(7) -0.0025(6)
C2 0.0115(9) 0.0128(8) 0.0115(8) -0.0014(7) 0.0041(7) -0.0010(6)
C3 0.0088(9) 0.0132(8) 0.0139(9) 0.0005(7) 0.0020(7) -0.0011(7)
C4 0.0185(10) 0.0138(9) 0.0163(9) -0.0032(8) 0.0042(8) 0.0020(7)
C5 0.0153(10) 0.0195(10) 0.0211(10) -0.0053(8) 0.0083(8) 0.0003(8)
C6 0.0111(9) 0.0190(10) 0.0235(10) 0.0000(8) 0.0052(8) -0.0006(8)
C7 0.0142(9) 0.0136(9) 0.0160(9) 0.0006(7) 0.0030(7) 0.0008(7)
C8 0.0113(9) 0.0135(9) 0.0113(8) -0.0013(7) 0.0037(7) -0.0001(7)
C9 0.0103(8) 0.0136(8) 0.0109(8) -0.0011(7) 0.0044(7) 0.0002(6)
C10 0.0148(10) 0.0195(10) 0.0121(9) -0.0026(8) 0.0039(7) -0.0033(7)
C11 0.0138(9) 0.0202(10) 0.0150(9) -0.0058(8) 0.0028(7) -0.0037(7)
C12 0.0129(9) 0.0150(9) 0.0158(9) -0.0026(7) 0.0053(7) -0.0008(7)
C13 0.0111(9) 0.0183(9) 0.0128(9) -0.0006(7) 0.0033(7) 0.0002(7)

loop_
_atom_type_symbol
_atom_type_description
_atom_type_scat_dispersion_real
_atom_type_scat_dispersion_imag
_atom_type_scat_source
C C 0.0030 0.0020 'International Tables Vol C Tables 4.2.6.8 and 6.1.1.4'
H H 0.0000 0.0000 'International Tables Vol C Tables 4.2.6.8 and 6.1.1.4'
Cu Cu 0.3200 1.2650 'International Tables Vol C Tables 4.2.6.8 and 6.1.1.4'
I I -0.4740 1.8120 'International Tables Vol C Tables 4.2.6.8 and 6.1.1.4'
N N 0.0060 0.0030 'International Tables Vol C Tables 4.2.6.8 and 6.1.1.4'
O O 0.0110 0.0060 'International Tables Vol C Tables 4.2.6.8 and 6.1.1.4'

loop_
_geom_angle_atom_site_label_1
_geom_angle_atom_site_label_2
_geom_angle_atom_site_label_3
_geom_angle_site_symmetry_1
_geom_angle_site_symmetry_3
_geom_angle
O1 Cu1 O1 3_565 . 180.00(7)
O1 Cu1 N1 . . 89.98(6)
O1 Cu1 N1 3_565 . 90.02(6)
O1 Cu1 N1 . 3_565 90.02(6)
O1 Cu1 N1 3_565 3_565 89.98(6)
O4 Cu1 O1 . . 84.56(6)
O4 Cu1 N1 . . 93.70(6)
N1 Cu1 N1 . 3_565 180.00(9)
H41 O4 H42 . . 106(4)
C1 O1 Cu1 . . 121.16(13)
C8 N1 Cu1 . . 120.11(13)
C12 N1 Cu1 . . 121.13(13)
C8 N1 C12 . . 118.74(16)
C13 N2 H21 . . 116(2)
C13 N2 H22 . . 122(2)
H22 N2 H21 . . 120(3)
O1 C1 C2 . . 116.35(17)
O2 C1 O1 . . 125.16(18)
O2 C1 C2 . . 118.39(17)
C3 C2 C1 . . 123.79(18)
C3 C2 C7 . . 117.57(18)
C7 C2 C1 . . 118.51(17)
C2 C3 I1 . . 123.71(14)
C4 C3 I1 . . 114.92(15)
C4 C3 C2 . . 121.30(18)
C3 C4 H4 . . 120.1
C5 C4 C3 . . 119.83(19)
C5 C4 H4 . . 120.1
C4 C5 C6 . . 119.99(19)
C4 C5 H5 . . 120.0
C6 C5 H5 . . 120.0
C5 C6 C7 . . 119.8(2)
C5 C6 H6 . . 120.1
C7 C6 H6 . . 120.1
C2 C7 H7 . . 119.3
C6 C7 C2 . . 121.42(19)
C6 C7 H7 . . 119.3
N1 C8 C9 . . 122.62(18)
N1 C8 H8 . . 118.7
C9 C8 H8 . . 118.7
C8 C9 C10 . . 118.26(18)
C8 C9 C13 . . 117.39(17)
C10 C9 C13 . . 124.23(17)
C9 C10 H10 . . 120.3
C11 C10 C9 . . 119.46(18)
C11 C10 H10 . . 120.3
C10 C11 H11 . . 120.8
C12 C11 C10 . . 118.33(19)
C12 C11 H11 . . 120.8
N1 C12 C11 . . 122.56(19)
N1 C12 H12 . . 118.7
C11 C12 H12 . . 118.7
O3 C13 N2 . . 122.34(19)
O3 C13 C9 . . 120.19(17)
N2 C13 C9 . . 117.45(18)

loop_
_geom_bond_atom_site_label_1
_geom_bond_atom_site_label_2
_geom_bond_site_symmetry_2
_geom_bond_distance
_geom_bond_publ_flag
Cu1 O1 . 1.9937(14) y
Cu1 O1 3_565 1.9937(14) ?
Cu1 O4 . 2.5078(16) y
Cu1 O4 3_565 2.5078(16) ?
Cu1 N1 . 1.9984(16) y
Cu1 N1 3_565 1.9984(16) ?
I1 C3 . 2.0942(19) ?
O1 C1 . 1.275(2) ?
O2 C1 . 1.245(2) ?
O3 C13 . 1.238(3) ?
O4 H41 . 0.87(4) ?
O4 H42 . 0.80(4) ?
N1 C8 . 1.337(2) ?
N1 C12 . 1.343(3) ?
N2 C13 . 1.331(3) ?
N2 H22 . 0.83(3) ?
N2 H21 . 0.84(3) ?
C1 C2 . 1.513(3) ?
C2 C7 . 1.403(3) ?
C3 C2 . 1.397(3) ?
C4 C3 . 1.394(3) ?
C4 C5 . 1.387(3) ?
C4 H4 . 0.9300 ?
C5 C6 . 1.388(3) ?
C5 H5 . 0.9300 ?
C6 H6 . 0.9300 ?
C7 C6 . 1.389(3) ?
C7 H7 . 0.9300 ?
C8 H8 . 0.9300 ?
C9 C8 . 1.390(2) ?
C9 C10 . 1.391(3) ?
C9 C13 . 1.496(3) ?
C10 C11 . 1.390(3) ?
C10 H10 . 0.9300 ?
C11 H11 . 0.9300 ?
C12 C11 . 1.387(3) ?
C12 H12 . 0.9300 ?

loop_
_geom_hbond_atom_site_label_D
_geom_hbond_atom_site_label_H
_geom_hbond_atom_site_label_A
_geom_hbond_site_symmetry_A
_geom_hbond_distance_DH
_geom_hbond_distance_HA
_geom_hbond_distance_DA
_geom_hbond_angle_DHA
_geom_hbond_publ_flag
N2 H21 O3 3_664 0.84(3) 2.17(3) 2.942(3) 154(3) yes
N2 H22 O2 1_554 0.83(3) 2.11(3) 2.881(2) 154(3) yes
O4 H41 O2 3_565 0.87(4) 1.87(4) 2.720(2) 165(4) yes
O4 H42 O3 1_455 0.80(4) 2.16(4) 2.923(2) 160(4) yes
C10 H10 O2 1_554 0.93 2.49 3.368(2) 158 yes

loop_
_geom_torsion_atom_site_label_1
_geom_torsion_atom_site_label_2
_geom_torsion_atom_site_label_3
_geom_torsion_atom_site_label_4
_geom_torsion_site_symmetry_1
_geom_torsion
N1 Cu1 O1 C1 . 123.90(15)
N1 Cu1 O1 C1 3_565 -56.10(15)
O1 Cu1 N1 C8 . -133.41(15)
O1 Cu1 N1 C8 3_565 46.59(15)
O1 Cu1 N1 C12 . 48.21(16)
O1 Cu1 N1 C12 3_565 -131.79(16)
Cu1 O1 C1 O2 . -20.6(3)
Cu1 O1 C1 C2 . 155.73(13)
Cu1 N1 C8 C9 . -178.46(15)
C12 N1 C8 C9 . 0.0(3)
Cu1 N1 C12 C11 . 179.89(16)
C8 N1 C12 C11 . 1.5(3)
O1 C1 C2 C3 . 153.14(18)
O1 C1 C2 C7 . -31.1(3)
O2 C1 C2 C3 . -30.3(3)
O2 C1 C2 C7 . 145.49(19)
C1 C2 C7 C6 . -173.32(18)
C3 C2 C7 C6 . 2.7(3)
I1 C3 C2 C1 . -10.3(3)
I1 C3 C2 C7 . 173.86(14)
C4 C3 C2 C1 . 172.78(18)
C4 C3 C2 C7 . -3.0(3)
C5 C4 C3 I1 . -176.15(16)
C5 C4 C3 C2 . 1.0(3)
C3 C4 C5 C6 . 1.5(3)
C4 C5 C6 C7 . -1.8(3)
C2 C7 C6 C5 . -0.4(3)
C10 C9 C8 N1 . -1.5(3)
C13 C9 C8 N1 . 174.79(18)
C8 C9 C10 C11 . 1.6(3)
C13 C9 C10 C11 . -174.41(19)
C8 C9 C13 O3 . -4.3(3)
C8 C9 C13 N2 . 177.18(19)
C10 C9 C13 O3 . 171.8(2)
C10 C9 C13 N2 . -6.8(3)
C9 C10 C11 C12 . -0.3(3)
N1 C12 C11 C10 . -1.3(3)
